data_7001210
loop_
_publ_author_name
'Inglis, Ross'
'Jones, Leigh F.'
'Milios, Constantinos J.'
'Datta, Saiti'
'Collins, Anna'
'Parsons, Simon'
'Wernsdorfer, Wolfgang'
'Hill, Stephen'
'Perlepes, Spyros P.'
'Piligkos, Stergios'
'Brechin, Euan K.'

_publ_section_title
;
 Attempting to understand (and control) the relationship between
 structure and magnetism in an extended family of Mn6 single-molecule
 magnets
;
_journal_issue 18
_journal_name_full 'Dalton Transactions'
_journal_page_first 3403
_journal_page_last 3412
_journal_paper_doi 10.1039/b822235e
_journal_year 2009
_chemical_formula_moiety 'C68 H74.50 Cl4 Mn6 N6 O24.50'
_chemical_formula_sum 'C68 H74.5 Cl4 Mn6 N6 O24.5'
_chemical_formula_weight 1839.24
_space_group_IT_number 2
_symmetry_cell_setting triclinic
_symmetry_space_group_name_Hall '-P 1'
_symmetry_space_group_name_H-M 'P -1'
_atom_sites_solution_hydrogens geom
_atom_sites_solution_primary direct
_cell_angle_alpha 85.793(1)
_cell_angle_beta 85.319(1)
_cell_angle_gamma 75.513(1)
_cell_formula_units_Z 1
_cell_length_a 11.9218(2)
_cell_length_b 12.0379(2)
_cell_length_c 13.6675(3)
_cell_measurement_reflns_used 9330
_cell_measurement_temperature 150
_cell_measurement_theta_max 30
_cell_measurement_theta_min 2
_cell_volume 1889.92(6)
_computing_cell_refinement 'SAINT (Siemens ,1995)'
_computing_data_collection 'SMART (Siemens, 1993)'
_computing_data_reduction 'SAINT (Siemens ,1995)'
_computing_molecular_graphics 'CAMERON (Watkin et al., 1996)'
_computing_publication_material 'CRYSTALS (Betteridge et al., 2003)'
_computing_structure_refinement 'CRYSTALS (Betteridge et al., 2003)'
_computing_structure_solution 'SIR92 (Altomare et al., 1994)'
_diffrn_ambient_temperature 150
_diffrn_measured_fraction_theta_full 0.999
_diffrn_measured_fraction_theta_max 0.999
_diffrn_measurement_device 'Bruker SMART'
_diffrn_measurement_device_type Area
_diffrn_measurement_method \w
_diffrn_radiation_monochromator graphite
_diffrn_radiation_type 'Mo K\a'
_diffrn_radiation_wavelength 0.71073
_diffrn_reflns_av_R_equivalents 0.035
_diffrn_reflns_limit_h_max 14
_diffrn_reflns_limit_h_min -14
_diffrn_reflns_limit_k_max 15
_diffrn_reflns_limit_k_min -15
_diffrn_reflns_limit_l_max 17
_diffrn_reflns_limit_l_min -17
_diffrn_reflns_number 22561
_diffrn_reflns_theta_full 26.371
_diffrn_reflns_theta_max 26.371
_diffrn_reflns_theta_min 1.768
_diffrn_standards_number 0
_exptl_absorpt_coefficient_mu 1.194
_exptl_absorpt_correction_T_max 0.84
_exptl_absorpt_correction_T_min 0.69
_exptl_absorpt_correction_type multi-scan
_exptl_absorpt_process_details 'SADABS (Siemens, 1996)'
_exptl_crystal_colour black
_exptl_crystal_density_diffrn 1.616
_exptl_crystal_density_method 'not measured'
_exptl_crystal_description block
_exptl_crystal_F_000 938.500
_exptl_crystal_size_max 0.40
_exptl_crystal_size_mid 0.25
_exptl_crystal_size_min 0.15
_refine_diff_density_max 0.68
_refine_diff_density_min -0.50
_refine_ls_extinction_method None
_refine_ls_goodness_of_fit_ref 0.8767
_refine_ls_hydrogen_treatment constr
_refine_ls_matrix_type full
_refine_ls_number_parameters 505
_refine_ls_number_reflns 7715
_refine_ls_number_restraints 0
_refine_ls_R_factor_all 0.0443
_refine_ls_R_factor_gt 0.0330
_refine_ls_shift/su_max 0.001289
_refine_ls_structure_factor_coef Fsqd
_refine_ls_weighting_details
;
Method= Modified Sheldrick
w=1/[\s^2^(F^2^) + ( 0.03P)^2^ + 0.00P]
,where P=(max(Fo^2^,0) + 2Fc^2^)/3
;
_refine_ls_weighting_scheme calc
_refine_ls_wR_factor_all 0.0780
_refine_ls_wR_factor_gt 0.0749
_refine_ls_wR_factor_ref 0.0780
_reflns_limit_h_max 14
_reflns_limit_h_min -14
_reflns_limit_k_max 15
_reflns_limit_k_min -14
_reflns_limit_l_max 17
_reflns_limit_l_min 0
_reflns_number_gt 6111
_reflns_number_total 7715
_reflns_threshold_expression I>2.0\s(I)
_oxford_diffrn_Wilson_B_factor 1.46
_oxford_diffrn_Wilson_scale 37.85
_oxford_refine_ls_r_factor_ref 0.0443
_oxford_refine_ls_scale 0.15466(4)
_oxford_reflns_number_all 7715
_oxford_reflns_threshold_expression_ref I>-10.0\s(I)
_cod_data_source_file b822235e.txt
_cod_data_source_block EB7218
_cod_depositor_comments
;
The following automatic conversions were performed:
'_symmetry_cell_setting' value 'Triclinic' changed to 'triclinic'
according to '/home/saulius/struct/CIF-dictionaries/cif_core.dic'
dictionary named 'cif_core.dic' version 2.4.1 from 2010-06-29.

Automatic conversion script
Id: cif_fix_enum 1527 2010-12-29 10:47:43Z saulius 
;
_cod_original_sg_symbol_H-M 'P -1 '
_cod_original_formula_sum 'C68 H74.50 Cl4 Mn6 N6 O24.50'
_cod_database_code 7001210

loop_
_symmetry_equiv_pos_as_xyz
x,y,z
-x,-y,-z

loop_
_atom_site_label
_atom_site_type_symbol
_atom_site_fract_x
_atom_site_fract_y
_atom_site_fract_z
_atom_site_U_iso_or_equiv
_atom_site_occupancy
_atom_site_adp_type
_atom_site_refinement_flags_posn
_atom_site_refinement_flags_adp
_atom_site_refinement_flags_occupancy
_atom_site_disorder_assembly
_atom_site_disorder_group
_oxford_atom_site_special_shape
_atom_site_attached_hydrogens
Mn1 Mn 0.49208(3) 1.09995(3) 0.41628(3) 0.0163 1.0000 Uani . . . . . . .
Mn2 Mn 0.60367(3) 0.85472(3) 0.31815(3) 0.0179 1.0000 Uani . . . . . . .
Mn3 Mn 0.75913(3) 1.03950(3) 0.32043(3) 0.0181 1.0000 Uani . . . . . . .
O4 O 0.61511(13) 1.00203(13) 0.34690(11) 0.0180 1.0000 Uani . . . . . . .
O5 O 0.38570(14) 1.19711(13) 0.50579(11) 0.0196 1.0000 Uani . . . . . . .
C6 C 0.3443(2) 1.30876(19) 0.47750(17) 0.0205 1.0000 Uani . . . . . . .
C7 C 0.2309(2) 1.3626(2) 0.50734(18) 0.0242 1.0000 Uani . . . . . . .
C8 C 0.1804(2) 1.4737(2) 0.4744(2) 0.0293 1.0000 Uani . . . . . . .
C9 C 0.2438(2) 1.5336(2) 0.4115(2) 0.0325 1.0000 Uani . . . . . . .
C10 C 0.3591(2) 1.4851(2) 0.3869(2) 0.0296 1.0000 Uani . . . . . . .
C11 C 0.4134(2) 1.3731(2) 0.42019(18) 0.0216 1.0000 Uani . . . . . . .
C12 C 0.5391(2) 1.3289(2) 0.39810(17) 0.0207 1.0000 Uani . . . . . . .
N13 N 0.58272(16) 1.21902(16) 0.39723(14) 0.0188 1.0000 Uani . . . . . . .
O14 O 0.70105(14) 1.18147(13) 0.38420(12) 0.0218 1.0000 Uani . . . . . . .
C15 C 0.6169(2) 1.4092(2) 0.3781(2) 0.0313 1.0000 Uani . . . . . . .
O16 O 0.58493(14) 0.71170(14) 0.29116(13) 0.0236 1.0000 Uani . . . . . . .
C17 C 0.4931(2) 0.7024(2) 0.24602(18) 0.0223 1.0000 Uani . . . . . . .
C18 C 0.5098(2) 0.6180(2) 0.17744(19) 0.0298 1.0000 Uani . . . . . . .
C19 C 0.4197(3) 0.6011(2) 0.1288(2) 0.0352 1.0000 Uani . . . . . . .
C20 C 0.3083(3) 0.6686(3) 0.1469(2) 0.0359 1.0000 Uani . . . . . . .
C21 C 0.2901(2) 0.7517(2) 0.21432(19) 0.0302 1.0000 Uani . . . . . . .
C22 C 0.3796(2) 0.7713(2) 0.26577(17) 0.0217 1.0000 Uani . . . . . . .
C23 C 0.3537(2) 0.8590(2) 0.33887(17) 0.0209 1.0000 Uani . . . . . . .
N24 N 0.43739(17) 0.89770(15) 0.36637(14) 0.0172 1.0000 Uani . . . . . . .
O25 O 0.41260(13) 0.97471(13) 0.44138(11) 0.0173 1.0000 Uani . . . . . . .
C26 C 0.2326(2) 0.9023(2) 0.3813(2) 0.0335 1.0000 Uani . . . . . . .
O27 O 0.90539(14) 1.06946(15) 0.30019(13) 0.0257 1.0000 Uani . . . . . . .
C28 C 0.9793(2) 1.0421(2) 0.22181(18) 0.0237 1.0000 Uani . . . . . . .
C29 C 1.0560(2) 1.1119(2) 0.1957(2) 0.0310 1.0000 Uani . . . . . . .
C30 C 1.1381(2) 1.0883(3) 0.1178(2) 0.0360 1.0000 Uani . . . . . . .
C31 C 1.1455(2) 0.9943(3) 0.0633(2) 0.0352 1.0000 Uani . . . . . . .
C32 C 1.0705(2) 0.9252(2) 0.0874(2) 0.0311 1.0000 Uani . . . . . . .
C33 C 0.9864(2) 0.9457(2) 0.16627(19) 0.0237 1.0000 Uani . . . . . . .
C34 C 0.9123(2) 0.8653(2) 0.19084(18) 0.0229 1.0000 Uani . . . . . . .
N35 N 0.82052(17) 0.89331(16) 0.25032(15) 0.0202 1.0000 Uani . . . . . . .
O36 O 0.76271(14) 0.80891(13) 0.27440(13) 0.0238 1.0000 Uani . . . . . . .
C37 C 0.9446(2) 0.7490(2) 0.1491(2) 0.0373 1.0000 Uani . . . . . . .
O38 O 0.38289(15) 1.16563(15) 0.30035(12) 0.0249 1.0000 Uani . . . . . . .
C39 C 0.3912(2) 1.2032(2) 0.21315(18) 0.0219 1.0000 Uani . . . . . . .
O40 O 0.47310(15) 1.16734(15) 0.15034(13) 0.0274 1.0000 Uani . . . . . . .
C41 C 0.2900(2) 1.29917(19) 0.17988(18) 0.0197 1.0000 Uani . . . . . . .
C42 C 0.1924(2) 1.3312(2) 0.24360(18) 0.0249 1.0000 Uani . . . . . . .
C43 C 0.0975(2) 1.4128(2) 0.21145(19) 0.0276 1.0000 Uani . . . . . . .
C44 C 0.0988(2) 1.4654(2) 0.11770(19) 0.0256 1.0000 Uani . . . . . . .
C45 C 0.1982(2) 1.4344(2) 0.05703(18) 0.0236 1.0000 Uani . . . . . . .
C46 C 0.2942(2) 1.3515(2) 0.08613(18) 0.0219 1.0000 Uani . . . . . . .
Cl47 Cl -0.02804(7) 1.45028(8) 0.28820(6) 0.0491 1.0000 Uani . . . . . . .
Cl48 Cl 0.20027(6) 1.50345(6) -0.05914(5) 0.0387 1.0000 Uani . . . . . . .
O49 O 0.54905(16) 0.92901(14) 0.16971(12) 0.0276 1.0000 Uani . . . . . . .
C50 C 0.5948(3) 0.8832(3) 0.0782(2) 0.0438 1.0000 Uani . . . . . . .
O51 O 0.70184(15) 1.12980(14) 0.17468(12) 0.0262 1.0000 Uani . . . . . . .
C52 C 0.7287(3) 1.2356(2) 0.1387(2) 0.0380 1.0000 Uani . . . . . . .
O53 O 0.81719(15) 0.92001(15) 0.45374(12) 0.0271 1.0000 Uani . . . . . . .
C54 C 0.9353(3) 0.8569(4) 0.4811(4) 0.0507 0.7500 Uani . . . 1 1 . .
O55 O 1.0074(6) 0.8754(6) 0.5387(6) 0.0342 0.2500 Uani . . . 1 2 . .
C56 C 1.0535(11) 0.7577(10) 0.5304(10) 0.0480 0.2500 Uani . . . 1 2 . .
H211 H 0.2170 0.7984 0.2230 0.0368 1.0000 Uiso R . . . . . .
H201 H 0.2480 0.6574 0.1135 0.0444 1.0000 Uiso R . . . . . .
H191 H 0.4335 0.5447 0.0849 0.0436 1.0000 Uiso R . . . . . .
H181 H 0.5834 0.5720 0.1660 0.0346 1.0000 Uiso R . . . . . .
H291 H 1.0500 1.1742 0.2315 0.0381 1.0000 Uiso R . . . . . .
H371 H 1.0223 0.7135 0.1611 0.0573 1.0000 Uiso R . . . . . .
H372 H 0.8977 0.7022 0.1785 0.0566 1.0000 Uiso R . . . . . .
H373 H 0.9406 0.7549 0.0790 0.0568 1.0000 Uiso R . . . . . .
H152 H 0.6856 1.3800 0.4079 0.0486 1.0000 Uiso R . . . . . .
H151 H 0.5845 1.4815 0.4013 0.0477 1.0000 Uiso R . . . . . .
H153 H 0.6382 1.4182 0.3099 0.0486 1.0000 Uiso R . . . . . .
H71 H 0.1902 1.3241 0.5504 0.0285 1.0000 Uiso R . . . . . .
H81 H 0.1043 1.5066 0.4945 0.0331 1.0000 Uiso R . . . . . .
H91 H 0.2104 1.6050 0.3868 0.0360 1.0000 Uiso R . . . . . .
H421 H 0.1905 1.2982 0.3069 0.0297 1.0000 Uiso R . . . . . .
H441 H 0.0329 1.5185 0.0967 0.0298 1.0000 Uiso R . . . . . .
H461 H 0.3599 1.3305 0.0424 0.0259 1.0000 Uiso R . . . . . .
H101 H 0.4047 1.5268 0.3478 0.0341 1.0000 Uiso R . . . . . .
H321 H 1.0734 0.8622 0.0482 0.0357 1.0000 Uiso R . . . . . .
H261 H 0.1832 0.8608 0.3621 0.0526 1.0000 Uiso R . . . . . .
H262 H 0.2077 0.9769 0.3588 0.0518 1.0000 Uiso R . . . . . .
H263 H 0.2309 0.9010 0.4498 0.0513 1.0000 Uiso R . . . . . .
H301 H 1.1873 1.1351 0.1026 0.0447 1.0000 Uiso R . . . . . .
H311 H 1.1985 0.9807 0.0090 0.0431 1.0000 Uiso R . . . . . .
H491 H 0.5251 0.9977 0.1621 0.0399 1.0000 Uiso R . . . . . .
H531 H 0.7627 0.8977 0.4829 0.0407 1.0000 Uiso R . . . . . .
H511 H 0.6324 1.1436 0.1687 0.0390 1.0000 Uiso R . . . . . .
H503 H 0.5297 0.8642 0.0462 0.0643 1.0000 Uiso R . . . . . .
H522 H 0.7203 1.2479 0.0698 0.0584 1.0000 Uiso R . . . . . .
H502 H 0.6523 0.8131 0.0914 0.0643 1.0000 Uiso R . . . . . .
H521 H 0.8037 1.2380 0.1518 0.0586 1.0000 Uiso R . . . . . .
H501 H 0.6266 0.9344 0.0349 0.0651 1.0000 Uiso R . . . . . .
H523 H 0.6781 1.2992 0.1676 0.0586 1.0000 Uiso R . . . . . .
H532 H 0.8808 0.9067 0.4736 0.0421 1.0000 Uiso R . . 1 2 . .
H541 H 0.9952 0.8985 0.4586 0.0713 0.7500 Uiso R . . 1 1 . .
H542 H 0.9425 0.8412 0.5520 0.0713 0.7500 Uiso R . . 1 1 . .
H543 H 0.9593 0.7824 0.4519 0.0719 0.7500 Uiso R . . 1 1 . .
H563 H 1.1264 0.7355 0.5591 0.0740 0.2500 Uiso R . . 1 2 . .
H562 H 1.0649 0.7412 0.4629 0.0741 0.2500 Uiso R . . 1 2 . .
H561 H 1.0015 0.7157 0.5629 0.0738 0.2500 Uiso R . . 1 2 . .
H551 H 1.0305 0.8763 0.5935 0.0529 0.2500 Uiso R . . 1 2 . .

loop_
_atom_site_aniso_label
_atom_site_aniso_U_11
_atom_site_aniso_U_22
_atom_site_aniso_U_33
_atom_site_aniso_U_23
_atom_site_aniso_U_13
_atom_site_aniso_U_12
Mn1 0.01756(19) 0.01452(17) 0.01590(18) 0.00000(14) 0.00223(14) -0.00379(14)
Mn2 0.01717(19) 0.01575(18) 0.02077(19) -0.00196(14) 0.00217(15) -0.00484(14)
Mn3 0.01719(19) 0.01777(18) 0.01977(19) -0.00163(14) 0.00193(14) -0.00574(14)
O4 0.0173(8) 0.0171(8) 0.0196(8) -0.0023(7) 0.0034(7) -0.0054(7)
O5 0.0242(9) 0.0164(8) 0.0166(8) 0.0011(7) 0.0029(7) -0.0035(7)
C6 0.0261(13) 0.0160(11) 0.0185(12) -0.0027(9) -0.0024(10) -0.0028(10)
C7 0.0265(14) 0.0247(13) 0.0210(13) -0.0006(10) 0.0024(10) -0.0072(11)
C8 0.0233(14) 0.0264(14) 0.0341(15) -0.0040(12) 0.0008(11) 0.0010(11)
C9 0.0346(16) 0.0189(13) 0.0372(16) 0.0060(12) 0.0007(13) 0.0033(11)
C10 0.0358(16) 0.0195(13) 0.0319(15) 0.0039(11) 0.0031(12) -0.0071(11)
C11 0.0244(13) 0.0187(12) 0.0204(12) -0.0018(10) 0.0023(10) -0.0037(10)
C12 0.0260(13) 0.0183(12) 0.0178(12) -0.0007(9) 0.0016(10) -0.0065(10)
N13 0.0175(10) 0.0198(10) 0.0186(10) -0.0014(8) 0.0013(8) -0.0045(8)
O14 0.0172(9) 0.0200(8) 0.0282(9) -0.0040(7) 0.0009(7) -0.0047(7)
C15 0.0284(15) 0.0186(13) 0.0474(18) -0.0022(12) 0.0041(13) -0.0089(11)
O16 0.0218(9) 0.0171(8) 0.0329(10) -0.0034(7) -0.0002(8) -0.0067(7)
C17 0.0265(14) 0.0194(12) 0.0236(13) 0.0003(10) 0.0031(10) -0.0121(10)
C18 0.0321(15) 0.0273(14) 0.0313(15) -0.0076(11) 0.0117(12) -0.0122(12)
C19 0.0445(18) 0.0361(16) 0.0303(15) -0.0131(13) 0.0047(13) -0.0192(14)
C20 0.0355(17) 0.0470(18) 0.0308(16) -0.0089(13) -0.0045(13) -0.0180(14)
C21 0.0281(15) 0.0366(15) 0.0274(14) -0.0052(12) -0.0025(11) -0.0098(12)
C22 0.0256(13) 0.0231(12) 0.0183(12) -0.0017(10) 0.0019(10) -0.0102(10)
C23 0.0202(13) 0.0220(12) 0.0194(12) 0.0018(10) -0.0020(10) -0.0039(10)
N24 0.0213(11) 0.0147(9) 0.0152(10) -0.0002(8) 0.0010(8) -0.0045(8)
O25 0.0204(9) 0.0156(8) 0.0156(8) -0.0020(6) 0.0017(7) -0.0045(7)
C26 0.0206(14) 0.0453(17) 0.0367(16) -0.0186(13) -0.0008(12) -0.0076(12)
O27 0.0206(9) 0.0306(10) 0.0286(10) -0.0056(8) 0.0039(7) -0.0118(8)
C28 0.0191(13) 0.0277(13) 0.0241(13) 0.0018(11) -0.0004(10) -0.0066(10)
C29 0.0290(15) 0.0346(15) 0.0334(15) -0.0052(12) 0.0019(12) -0.0153(12)
C30 0.0312(16) 0.0443(17) 0.0388(17) -0.0023(14) 0.0068(13) -0.0242(13)
C31 0.0299(15) 0.0451(17) 0.0317(16) -0.0029(13) 0.0126(12) -0.0157(13)
C32 0.0299(15) 0.0298(14) 0.0333(15) -0.0046(12) 0.0059(12) -0.0086(12)
C33 0.0171(12) 0.0239(13) 0.0286(14) 0.0005(11) 0.0016(10) -0.0037(10)
C34 0.0223(13) 0.0185(12) 0.0266(13) -0.0005(10) 0.0021(10) -0.0042(10)
N35 0.0206(11) 0.0168(10) 0.0236(11) -0.0006(8) 0.0010(9) -0.0062(8)
O36 0.0204(9) 0.0169(8) 0.0342(10) -0.0027(7) 0.0061(8) -0.0071(7)
C37 0.0306(16) 0.0284(15) 0.0527(19) -0.0136(14) 0.0170(14) -0.0102(12)
O38 0.0271(10) 0.0277(9) 0.0190(9) 0.0033(7) -0.0049(7) -0.0053(8)
C39 0.0258(14) 0.0186(12) 0.0232(13) -0.0015(10) -0.0058(11) -0.0078(10)
O40 0.0262(10) 0.0273(9) 0.0241(9) 0.0019(8) -0.0010(8) 0.0010(8)
C41 0.0211(12) 0.0165(11) 0.0225(13) -0.0018(10) -0.0047(10) -0.0052(9)
C42 0.0280(14) 0.0257(13) 0.0204(13) -0.0018(10) -0.0021(11) -0.0052(11)
C43 0.0249(14) 0.0304(14) 0.0253(14) -0.0060(11) 0.0035(11) -0.0030(11)
C44 0.0235(13) 0.0226(13) 0.0290(14) -0.0026(11) -0.0060(11) -0.0007(10)
C45 0.0309(14) 0.0223(12) 0.0190(13) 0.0023(10) -0.0049(11) -0.0089(11)
C46 0.0216(13) 0.0225(12) 0.0221(13) -0.0015(10) 0.0003(10) -0.0068(10)
Cl47 0.0314(4) 0.0718(6) 0.0311(4) -0.0037(4) 0.0069(3) 0.0090(4)
Cl48 0.0318(4) 0.0449(4) 0.0330(4) 0.0187(3) -0.0027(3) -0.0032(3)
O49 0.0389(11) 0.0210(9) 0.0203(9) -0.0016(7) 0.0016(8) -0.0038(8)
C50 0.067(2) 0.0378(17) 0.0231(15) -0.0062(13) 0.0089(15) -0.0085(16)
O51 0.0266(10) 0.0263(9) 0.0262(10) 0.0047(8) 0.0001(8) -0.0095(8)
C52 0.0461(19) 0.0330(16) 0.0361(17) 0.0094(13) -0.0001(14) -0.0161(14)
O53 0.0185(9) 0.0335(10) 0.0285(10) -0.0001(8) 0.0011(7) -0.0064(8)
C54 0.027(2) 0.041(2) 0.074(3) 0.012(2) -0.008(2) 0.0061(18)
O55 0.026(4) 0.042(5) 0.037(4) -0.016(4) -0.019(3) -0.002(3)
C56 0.048(8) 0.033(7) 0.064(9) -0.009(6) -0.028(7) -0.005(6)

loop_
_atom_type_symbol
_atom_type_scat_dispersion_real
_atom_type_scat_dispersion_imag
_atom_type_scat_Cromer_Mann_a1
_atom_type_scat_Cromer_Mann_b1
_atom_type_scat_Cromer_Mann_a2
_atom_type_scat_Cromer_Mann_b2
_atom_type_scat_Cromer_Mann_a3
_atom_type_scat_Cromer_Mann_b3
_atom_type_scat_Cromer_Mann_a4
_atom_type_scat_Cromer_Mann_b4
_atom_type_scat_Cromer_Mann_c
_atom_type_scat_source
C 0.0033 0.0016 2.3100 20.8439 1.0200 10.2075 1.5886 0.5687 0.8650 51.6512 0.2156 'International Tables Vol C 4.2.6.8 and 6.1.1.4'
H 0.0000 0.0000 0.4930 10.5109 0.3229 26.1257 0.1402 3.1424 0.0408 57.7998 0.0030 'International Tables Vol C 4.2.6.8 and 6.1.1.4'
N 0.0061 0.0033 12.2126 0.0057 3.1322 9.8933 2.0125 28.9975 1.1663 0.5826 -11.5290 'International Tables Vol C 4.2.6.8 and 6.1.1.4'
O 0.0106 0.0060 3.0485 13.2771 2.2868 5.7011 1.5463 0.3239 0.8670 32.9089 0.2508 'International Tables Vol C 4.2.6.8 and 6.1.1.4'
Cl 0.1484 0.1585 11.4604 0.0104 7.1964 1.1662 6.2556 18.5194 1.6455 47.7784 -9.5574 'International Tables Vol C 4.2.6.8 and 6.1.1.4'
Mn 0.3368 0.7283 11.2819 5.3409 7.3573 0.3432 3.0193 17.8674 2.2441 83.7543 1.0896 'International Tables Vol C 4.2.6.8 and 6.1.1.4'

loop_
_geom_angle_atom_site_label_1
_geom_angle_site_symmetry_1
_geom_angle_atom_site_label_2
_geom_angle_site_symmetry_2
_geom_angle_atom_site_label_3
_geom_angle_site_symmetry_3
_geom_angle
_geom_angle_publ_flag
O25 2_676 Mn1 . Mn1 2_676 38.12(4) yes
O25 2_676 Mn1 . Mn2 . 88.71(4) yes
Mn1 2_676 Mn1 . Mn2 . 71.323(13) yes
O25 2_676 Mn1 . O4 . 86.66(6) yes
Mn1 2_676 Mn1 . O4 . 87.75(5) yes
Mn2 . Mn1 . O4 . 30.01(5) yes
O25 2_676 Mn1 . O5 . 83.57(6) yes
Mn1 2_676 Mn1 . O5 . 86.93(5) yes
Mn2 . Mn1 . O5 . 152.81(5) yes
O4 . Mn1 . O5 . 169.49(7) yes
O25 2_676 Mn1 . N13 . 90.41(7) yes
Mn1 2_676 Mn1 . N13 . 128.51(6) yes
Mn2 . Mn1 . N13 . 117.53(6) yes
O4 . Mn1 . N13 . 87.58(7) yes
O5 . Mn1 . N13 . 88.65(7) yes
O25 2_676 Mn1 . O25 . 85.34(6) yes
Mn1 2_676 Mn1 . O25 . 47.22(5) yes
Mn2 . Mn1 . O25 . 60.64(4) yes
O4 . Mn1 . O25 . 90.34(6) yes
O5 . Mn1 . O25 . 92.68(6) yes
O25 2_676 Mn1 . O38 . 171.39(6) yes
Mn1 2_676 Mn1 . O38 . 135.71(5) yes
Mn2 . Mn1 . O38 . 94.00(5) yes
O4 . Mn1 . O38 . 99.77(7) yes
O5 . Mn1 . O38 . 90.36(7) yes
N13 . Mn1 . O25 . 175.38(7) yes
N13 . Mn1 . O38 . 95.56(7) yes
O25 . Mn1 . O38 . 88.86(7) yes
O5 2_676 Mn2 . Mn1 . 77.46(4) yes
O5 2_676 Mn2 . Mn3 . 93.92(4) yes
Mn1 . Mn2 . Mn3 . 60.451(11) yes
O5 2_676 Mn2 . O4 . 87.30(6) yes
Mn1 . Mn2 . O4 . 29.84(5) yes
Mn3 . Mn2 . O4 . 30.80(5) yes
O5 2_676 Mn2 . O16 . 92.48(7) yes
Mn1 . Mn2 . O16 . 147.58(5) yes
Mn3 . Mn2 . O16 . 151.86(5) yes
O4 . Mn2 . O16 . 177.32(7) yes
O5 2_676 Mn2 . N24 . 77.94(7) yes
Mn1 . Mn2 . N24 . 59.19(5) yes
Mn3 . Mn2 . N24 . 119.44(6) yes
O4 . Mn2 . N24 . 88.64(7) yes
O16 . Mn2 . N24 . 88.70(7) yes
O5 2_676 Mn2 . O36 . 100.83(7) yes
Mn1 . Mn2 . O36 . 122.07(5) yes
Mn3 . Mn2 . O36 . 61.96(5) yes
O4 . Mn2 . O36 . 92.75(7) yes
O16 . Mn2 . O36 . 89.92(7) yes
O5 2_676 Mn2 . O49 . 165.30(6) yes
Mn1 . Mn2 . O49 . 91.54(4) yes
Mn3 . Mn2 . O49 . 88.94(5) yes
O4 . Mn2 . O49 . 87.83(7) yes
O16 . Mn2 . O49 . 91.75(7) yes
N24 . Mn2 . O36 . 178.11(7) yes
N24 . Mn2 . O49 . 88.09(7) yes
O36 . Mn2 . O49 . 93.25(7) yes
Mn2 . Mn3 . O4 . 30.82(5) yes
Mn2 . Mn3 . O14 . 121.31(5) yes
O4 . Mn3 . O14 . 90.77(7) yes
Mn2 . Mn3 . O27 . 147.49(6) yes
O4 . Mn3 . O27 . 176.41(7) yes
O14 . Mn3 . O27 . 90.34(7) yes
Mn2 . Mn3 . N35 . 59.50(6) yes
O4 . Mn3 . N35 . 89.93(7) yes
O14 . Mn3 . N35 . 178.47(8) yes
O27 . Mn3 . N35 . 89.04(8) yes
Mn2 . Mn3 . O51 . 94.60(4) yes
O4 . Mn3 . O51 . 91.00(7) yes
O14 . Mn3 . O51 . 90.03(7) yes
O27 . Mn3 . O51 . 92.41(7) yes
N35 . Mn3 . O51 . 88.61(7) yes
Mn2 . Mn3 . O53 . 77.70(4) yes
O4 . Mn3 . O53 . 85.64(6) yes
O14 . Mn3 . O53 . 99.50(7) yes
O27 . Mn3 . O53 . 90.81(7) yes
N35 . Mn3 . O53 . 81.91(7) yes
O51 . Mn3 . O53 . 169.93(6) yes
Mn2 . O4 . Mn3 . 118.38(8) yes
Mn2 . O4 . Mn1 . 120.15(8) yes
Mn3 . O4 . Mn1 . 120.91(8) yes
Mn2 2_676 O5 . Mn1 . 117.96(7) yes
Mn2 2_676 O5 . C6 . 118.14(13) yes
Mn1 . O5 . C6 . 118.38(14) yes
O5 . C6 . C7 . 118.5(2) yes
O5 . C6 . C11 . 122.3(2) yes
C7 . C6 . C11 . 119.1(2) yes
C6 . C7 . C8 . 121.3(2) yes
C6 . C7 . H71 . 118.8 no
C8 . C7 . H71 . 119.9 no
C7 . C8 . C9 . 119.8(2) yes
C7 . C8 . H81 . 119.3 no
C9 . C8 . H81 . 120.9 no
C8 . C9 . C10 . 119.9(2) yes
C8 . C9 . H91 . 120.5 no
C10 . C9 . H91 . 119.5 no
C9 . C10 . C11 . 121.6(2) yes
C9 . C10 . H101 . 120.9 no
C11 . C10 . H101 . 117.5 no
C6 . C11 . C10 . 117.8(2) yes
C6 . C11 . C12 . 122.9(2) yes
C10 . C11 . C12 . 119.3(2) yes
C11 . C12 . N13 . 119.4(2) yes
C11 . C12 . C15 . 120.8(2) yes
N13 . C12 . C15 . 119.8(2) yes
Mn1 . N13 . C12 . 125.30(17) yes
Mn1 . N13 . O14 . 117.28(13) yes
C12 . N13 . O14 . 117.41(19) yes
N13 . O14 . Mn3 . 116.26(13) yes
C12 . C15 . H152 . 110.1 no
C12 . C15 . H151 . 113.0 no
H152 . C15 . H151 . 107.3 no
C12 . C15 . H153 . 112.2 no
H152 . C15 . H153 . 105.6 no
H151 . C15 . H153 . 108.3 no
Mn2 . O16 . C17 . 120.83(15) yes
O16 . C17 . C18 . 118.0(2) yes
O16 . C17 . C22 . 123.4(2) yes
C18 . C17 . C22 . 118.6(2) yes
C17 . C18 . C19 . 121.9(3) yes
C17 . C18 . H181 . 118.4 no
C19 . C18 . H181 . 119.7 no
C18 . C19 . C20 . 120.1(3) yes
C18 . C19 . H191 . 119.6 no
C20 . C19 . H191 . 120.3 no
C19 . C20 . C21 . 118.9(3) yes
C19 . C20 . H201 . 119.7 no
C21 . C20 . H201 . 121.3 no
C20 . C21 . C22 . 122.7(3) yes
C20 . C21 . H211 . 118.1 no
C22 . C21 . H211 . 119.1 no
C17 . C22 . C21 . 117.8(2) yes
C17 . C22 . C23 . 122.2(2) yes
C21 . C22 . C23 . 120.0(2) yes
C22 . C23 . N24 . 119.1(2) yes
C22 . C23 . C26 . 120.3(2) yes
N24 . C23 . C26 . 120.6(2) yes
Mn2 . N24 . C23 . 127.36(16) yes
Mn2 . N24 . O25 . 114.35(13) yes
C23 . N24 . O25 . 118.22(19) yes
Mn1 2_676 O25 . N24 . 112.83(11) yes
Mn1 2_676 O25 . Mn1 . 94.66(6) yes
N24 . O25 . Mn1 . 112.49(12) yes
C23 . C26 . H261 . 111.9 no
C23 . C26 . H262 . 107.3 no
H261 . C26 . H262 . 108.9 no
C23 . C26 . H263 . 110.7 no
H261 . C26 . H263 . 110.3 no
H262 . C26 . H263 . 107.6 no
Mn3 . O27 . C28 . 125.84(16) yes
O27 . C28 . C29 . 117.4(2) yes
O27 . C28 . C33 . 123.9(2) yes
C29 . C28 . C33 . 118.7(2) yes
C28 . C29 . C30 . 121.6(3) yes
C28 . C29 . H291 . 117.9 no
C30 . C29 . H291 . 120.5 no
C29 . C30 . C31 . 120.0(3) yes
C29 . C30 . H301 . 119.7 no
C31 . C30 . H301 . 120.3 no
C30 . C31 . C32 . 119.3(3) yes
C30 . C31 . H311 . 119.8 no
C32 . C31 . H311 . 120.8 no
C31 . C32 . C33 . 122.5(3) yes
C31 . C32 . H321 . 119.4 no
C33 . C32 . H321 . 118.1 no
C28 . C33 . C32 . 117.9(2) yes
C28 . C33 . C34 . 122.4(2) yes
C32 . C33 . C34 . 119.7(2) yes
C33 . C34 . N35 . 120.4(2) yes
C33 . C34 . C37 . 119.9(2) yes
N35 . C34 . C37 . 119.7(2) yes
Mn3 . N35 . C34 . 128.54(17) yes
Mn3 . N35 . O36 . 115.54(14) yes
C34 . N35 . O36 . 115.72(19) yes
N35 . O36 . Mn2 . 117.84(13) yes
C34 . C37 . H371 . 109.0 no
C34 . C37 . H372 . 111.1 no
H371 . C37 . H372 . 108.4 no
C34 . C37 . H373 . 111.2 no
H371 . C37 . H373 . 106.3 no
H372 . C37 . H373 . 110.7 no
Mn1 . O38 . C39 . 138.66(17) yes
O38 . C39 . O40 . 126.4(2) yes
O38 . C39 . C41 . 116.1(2) yes
O40 . C39 . C41 . 117.5(2) yes
C39 . C41 . C42 . 118.9(2) yes
C39 . C41 . C46 . 120.4(2) yes
C42 . C41 . C46 . 120.6(2) yes
C41 . C42 . C43 . 119.1(2) yes
C41 . C42 . H421 . 120.7 no
C43 . C42 . H421 . 120.2 no
C42 . C43 . C44 . 121.4(2) yes
C42 . C43 . Cl47 . 120.0(2) yes
C44 . C43 . Cl47 . 118.6(2) yes
C43 . C44 . C45 . 118.2(2) yes
C43 . C44 . H441 . 120.1 no
C45 . C44 . H441 . 121.8 no
C44 . C45 . C46 . 122.0(2) yes
C44 . C45 . Cl48 . 117.81(19) yes
C46 . C45 . Cl48 . 120.2(2) yes
C41 . C46 . C45 . 118.7(2) yes
C41 . C46 . H461 . 121.3 no
C45 . C46 . H461 . 120.1 no
Mn2 . O49 . C50 . 126.39(17) yes
Mn2 . O49 . H491 . 118.5 no
C50 . O49 . H491 . 109.3 no
O49 . C50 . H503 . 107.4 no
O49 . C50 . H502 . 107.6 no
H503 . C50 . H502 . 108.5 no
O49 . C50 . H501 . 113.7 no
H503 . C50 . H501 . 108.7 no
H502 . C50 . H501 . 110.8 no
Mn3 . O51 . C52 . 122.88(16) yes
Mn3 . O51 . H511 . 114.5 no
C52 . O51 . H511 . 102.2 no
O51 . C52 . H522 . 110.8 no
O51 . C52 . H521 . 112.2 no
H522 . C52 . H521 . 109.1 no
O51 . C52 . H523 . 111.9 no
H522 . C52 . H523 . 106.0 no
H521 . C52 . H523 . 106.5 no
Mn3 . O53 . C54 . 130.5(2) yes
Mn3 . O53 . H531 . 111.8 no
C54 . O53 . H531 . 115.9 no
Mn3 . O53 . H531 . 111.8 no
Mn3 . O53 . H532 . 124.3 no
H531 . O53 . H532 . 123.6 no
O53 . C54 . H541 . 112.8 no
O53 . C54 . H542 . 114.3 no
H541 . C54 . H542 . 105.5 no
O53 . C54 . H543 . 111.3 no
H541 . C54 . H543 . 106.4 no
H542 . C54 . H543 . 106.1 no
C56 . O55 . H551 . 94.6 no
O55 . C56 . H563 . 109.3 no
O55 . C56 . H562 . 109.4 no
H563 . C56 . H562 . 108.9 no
O55 . C56 . H561 . 110.1 no
H563 . C56 . H561 . 109.9 no
H562 . C56 . H561 . 109.3 no

loop_
_geom_bond_atom_site_label_1
_geom_bond_site_symmetry_1
_geom_bond_atom_site_label_2
_geom_bond_site_symmetry_2
_geom_bond_distance
_geom_bond_publ_flag
Mn1 . O25 2_676 2.3402(16) yes
Mn1 . Mn1 2_676 3.1779(7) yes
Mn1 . Mn2 . 3.2570(5) yes
Mn1 . O4 . 1.8740(15) yes
Mn1 . O5 . 1.9203(16) yes
Mn1 . N13 . 1.9910(19) yes
Mn1 . O25 . 1.9684(15) yes
Mn1 . O38 . 2.1138(17) yes
Mn2 . O5 2_676 2.4465(16) yes
Mn2 . Mn3 . 3.2351(5) yes
Mn2 . O4 . 1.8840(15) yes
Mn2 . O16 . 1.8572(16) yes
Mn2 . N24 . 1.9888(19) yes
Mn2 . O36 . 1.8966(16) yes
Mn2 . O49 . 2.2356(17) yes
Mn3 . O4 . 1.8827(15) yes
Mn3 . O14 . 1.9203(16) yes
Mn3 . O27 . 1.8624(17) yes
Mn3 . N35 . 2.0098(19) yes
Mn3 . O51 . 2.2693(17) yes
Mn3 . O53 . 2.2784(17) yes
O5 . C6 . 1.350(3) yes
C6 . C7 . 1.387(3) yes
C6 . C11 . 1.420(3) yes
C7 . C8 . 1.380(3) yes
C7 . H71 . 0.907 no
C8 . C9 . 1.380(4) yes
C8 . H81 . 0.922 no
C9 . C10 . 1.376(4) yes
C9 . H91 . 0.906 no
C10 . C11 . 1.402(3) yes
C10 . H101 . 0.940 no
C11 . C12 . 1.474(3) yes
C12 . N13 . 1.295(3) yes
C12 . C15 . 1.496(3) yes
N13 . O14 . 1.370(2) yes
C15 . H152 . 0.923 no
C15 . H151 . 0.927 no
C15 . H153 . 0.951 no
O16 . C17 . 1.332(3) yes
C17 . C18 . 1.400(3) yes
C17 . C22 . 1.415(3) yes
C18 . C19 . 1.372(4) yes
C18 . H181 . 0.921 no
C19 . C20 . 1.386(4) yes
C19 . H191 . 0.914 no
C20 . C21 . 1.374(4) yes
C20 . H201 . 0.925 no
C21 . C22 . 1.401(3) yes
C21 . H211 . 0.916 no
C22 . C23 . 1.466(3) yes
C23 . N24 . 1.293(3) yes
C23 . C26 . 1.491(3) yes
N24 . O25 . 1.397(2) yes
C26 . H261 . 0.925 no
C26 . H262 . 0.912 no
C26 . H263 . 0.935 no
O27 . C28 . 1.336(3) yes
C28 . C29 . 1.398(3) yes
C28 . C33 . 1.414(3) yes
C29 . C30 . 1.381(4) yes
C29 . H291 . 0.910 no
C30 . C31 . 1.380(4) yes
C30 . H301 . 0.912 no
C31 . C32 . 1.372(4) yes
C31 . H311 . 0.931 no
C32 . C33 . 1.403(3) yes
C32 . H321 . 0.952 no
C33 . C34 . 1.470(3) yes
C34 . N35 . 1.297(3) yes
C34 . C37 . 1.499(3) yes
N35 . O36 . 1.371(2) yes
C37 . H371 . 0.940 no
C37 . H372 . 0.938 no
C37 . H373 . 0.959 no
O38 . C39 . 1.249(3) yes
C39 . O40 . 1.258(3) yes
C39 . C41 . 1.521(3) yes
C41 . C42 . 1.386(3) yes
C41 . C46 . 1.389(3) yes
C42 . C43 . 1.379(3) yes
C42 . H421 . 0.926 no
C43 . C44 . 1.388(3) yes
C43 . Cl47 . 1.737(3) yes
C44 . C45 . 1.377(3) yes
C44 . H441 . 0.930 no
C45 . C46 . 1.381(3) yes
C45 . Cl48 . 1.738(2) yes
C46 . H461 . 0.939 no
O49 . C50 . 1.416(3) yes
O49 . H491 . 0.806 no
C50 . H503 . 1.002 no
C50 . H502 . 0.961 no
C50 . H501 . 0.948 no
O51 . C52 . 1.433(3) yes
O51 . H511 . 0.813 no
C52 . H522 . 0.952 no
C52 . H521 . 0.934 no
C52 . H523 . 0.938 no
O53 . C54 . 1.486(4) yes
O53 . H531 . 0.826 no
O53 . H531 . 0.826 no
O53 . H532 . 0.800 no
C54 . H541 . 0.988 no
C54 . H542 . 0.981 no
C54 . H543 . 0.974 no
O55 . C56 . 1.395(13) yes
O55 . H551 . 0.820 no
C56 . H563 . 0.951 no
C56 . H562 . 0.949 no
C56 . H561 . 0.957 no
